data_7251965
loop_
_publ_author_name
'Kobayashi, Fumiya'
'Iwase, Hiroki'
'Hoshino, Shoma'
'Tadokoro, Makoto'

_publ_section_title
;
 Metal-ion-dependent polarity switching and dielectric enhancement in
 solvent-vapour-responsive mononuclear complexes
;
_journal_name_full CrystEngComm
_journal_paper_doi 10.1039/D5CE01141H
_journal_year 2026
_chemical_formula_moiety 'C18 H19 Mn N2 O5'
_chemical_formula_sum 'C18 H19 Mn N2 O5'
_chemical_formula_weight 398.29
_space_group_crystal_system monoclinic
_space_group_IT_number 14
_space_group_name_Hall '-P 2ybc'
_space_group_name_H-M_alt 'P 1 21/c 1'
_atom_sites_solution_hydrogens geom
_audit_creation_date 2026-04-29
_audit_creation_method
;
Olex2 1.5
(compiled 2026.04.10 svn.r48fbca5a for OlexSys, GUI svn.r7537)
;
_audit_update_record
;
2026-04-30 deposited with the CCDC.	2026-05-07 downloaded from the CCDC.
;
_cell_angle_alpha 90
_cell_angle_beta 102.542(2)
_cell_angle_gamma 90
_cell_formula_units_Z 4
_cell_length_a 12.5148(5)
_cell_length_b 16.7477(7)
_cell_length_c 8.7014(3)
_cell_measurement_reflns_used 4200
_cell_measurement_temperature 90(2)
_cell_measurement_theta_max 26.371
_cell_measurement_theta_min 3.336
_cell_volume 1780.24(12)
_computing_cell_refinement 'SAINT V8.40B (?, 2016)'
_computing_data_collection 'Bruker APEX4'
_computing_data_reduction 'SAINT V8.40B (?, 2016)'
_computing_molecular_graphics 'Olex2 1.5 (Dolomanov et al., 2009)'
_computing_publication_material 'Olex2 1.5 (Dolomanov et al., 2009)'
_computing_structure_refinement 'SHELXL 2025/1 (Sheldrick, 2015)'
_computing_structure_solution 'SHELXT 2018/2 (Sheldrick, 2018)'
_diffrn_ambient_temperature 90.15
_diffrn_measured_fraction_theta_full 0.999
_diffrn_measured_fraction_theta_max 0.999
_diffrn_measurement_device_type 'Bruker D8QUEST'
_diffrn_measurement_method '\f and \w scans'
_diffrn_radiation_type MoK\a
_diffrn_radiation_wavelength 0.71073
_diffrn_reflns_av_R_equivalents 0.0639
_diffrn_reflns_av_unetI/netI 0.0458
_diffrn_reflns_Laue_measured_fraction_full 0.999
_diffrn_reflns_Laue_measured_fraction_max 0.999
_diffrn_reflns_limit_h_max 14
_diffrn_reflns_limit_h_min -14
_diffrn_reflns_limit_k_max 19
_diffrn_reflns_limit_k_min -19
_diffrn_reflns_limit_l_max 9
_diffrn_reflns_limit_l_min -10
_diffrn_reflns_number 18936
_diffrn_reflns_point_group_measured_fraction_full 0.999
_diffrn_reflns_point_group_measured_fraction_max 0.999
_diffrn_reflns_theta_full 25.027
_diffrn_reflns_theta_max 25.027
_diffrn_reflns_theta_min 2.063
_diffrn_source_current 1.4
_diffrn_source_power 0.07
_diffrn_source_voltage 50.0
_exptl_absorpt_coefficient_mu 0.773
_exptl_absorpt_correction_T_max 0.7462
_exptl_absorpt_correction_T_min 0.6117
_exptl_absorpt_correction_type multi-scan
_exptl_absorpt_process_details
;
SADABS-2016/2 (Bruker,2016/2) was used for absorption correction.
wR2(int) was 0.1104 before and 0.0747 after correction.
The Ratio of minimum to maximum transmission is 0.8198.
The \l/2 correction factor is Not present.
;
_exptl_crystal_colour black
_exptl_crystal_colour_primary black
_exptl_crystal_density_diffrn 1.486
_exptl_crystal_description block
_exptl_crystal_F_000 824
_exptl_crystal_size_max 0.25
_exptl_crystal_size_mid 0.15
_exptl_crystal_size_min 0.1
_refine_diff_density_max 0.245
_refine_diff_density_min -0.240
_refine_diff_density_rms 0.048
_refine_ls_extinction_method none
_refine_ls_goodness_of_fit_ref 1.065
_refine_ls_hydrogen_treatment mixed
_refine_ls_matrix_type full
_refine_ls_number_parameters 385
_refine_ls_number_reflns 3137
_refine_ls_number_restraints 284
_refine_ls_restrained_S_all 1.028
_refine_ls_R_factor_all 0.0413
_refine_ls_R_factor_gt 0.0363
_refine_ls_shift/su_max 0.000
_refine_ls_shift/su_mean 0.000
_refine_ls_structure_factor_coef Fsqd
_refine_ls_weighting_details 'w=1/[\s^2^(Fo^2^)+(0.0349P)^2^+0.9577P] where P=(Fo^2^+2Fc^2^)/3'
_refine_ls_weighting_scheme calc
_refine_ls_wR_factor_gt 0.0902
_refine_ls_wR_factor_ref 0.0940
_reflns_Friedel_coverage 0.000
_reflns_number_gt 2780
_reflns_number_total 3137
_reflns_threshold_expression 'I > 2\s(I)'
_cod_data_source_file d5ce01141h2.cif
_cod_data_source_block Mnazdp_MeOH
_cod_database_code 7251965
_shelx_shelxl_version_number 2025/1
_shelx_space_group_comment
;
The symmetry employed for this shelxl refinement is uniquely defined
by the following loop, which should always be used as a source of
symmetry information in preference to the above space-group names.
They are only intended as comments.
;
_shelx_estimated_absorpt_t_max 0.927
_shelx_estimated_absorpt_t_min 0.830
_olex2_refinement_description
;
1. Fixed Uiso
 At 1.2 times of:
  All C(H) groups
 At 1.5 times of:
  All C(H,H,H) groups, All O(H) groups
2. Restrained distances
 Mn01-N1 \\sim Mn01-N1A
 with sigma of 0.02
 O2-C12 \\sim O2A-C12A
 with sigma of 0.02
 O1-C1 \\sim O1A-C1A
 with sigma of 0.02
 N2-N1 \\sim N2A-N1A
 with sigma of 0.02
 N2-C7 \\sim N2A-C7A
 with sigma of 0.02
 N1-C6 \\sim N1A-C6A
 with sigma of 0.02
 C12-C11 \\sim C12A-C11A
 with sigma of 0.02
 C12-C7 \\sim C12A-C7A
 with sigma of 0.02
 C3-C2 \\sim C3A-C2A
 with sigma of 0.02
 C3-C4 \\sim C3A-C4A
 with sigma of 0.02
 C2-C1 \\sim C2A-C1A
 with sigma of 0.02
 C1-C6 \\sim C1A-C6A
 with sigma of 0.02
 C11-C10 \\sim C11A-C10A
 with sigma of 0.02
 C10-C9 \\sim C10A-C9A
 with sigma of 0.02
 C9-C8 \\sim C9A-C8A
 with sigma of 0.02
 C8-C7 \\sim C8A-C7A
 with sigma of 0.02
 C6-C5 \\sim C6A-C5A
 with sigma of 0.02
 C5-C4 \\sim C5A-C4A
 with sigma of 0.02
 Mn01-N2 \\sim Mn01-N2A
 with sigma of 0.04
 Mn01-C12 \\sim Mn01-C12A
 with sigma of 0.04
 Mn01-C1 \\sim Mn01-C1A
 with sigma of 0.04
 Mn01-C6 \\sim Mn01-C6A
 with sigma of 0.04
 O2-C11 \\sim O2A-C11A
 with sigma of 0.04
 O2-C7 \\sim O2A-C7A
 with sigma of 0.04
 O1-C2 \\sim O1A-C2A
 with sigma of 0.04
 O1-C6 \\sim O1A-C6A
 with sigma of 0.04
 N2-C12 \\sim N2A-C12A
 with sigma of 0.04
 N2-C8 \\sim N2A-C8A
 with sigma of 0.04
 N2-C6 \\sim N2A-C6A
 with sigma of 0.04
 N1-C1 \\sim N1A-C1A
 with sigma of 0.04
 N1-C7 \\sim N1A-C7A
 with sigma of 0.04
 N1-C5 \\sim N1A-C5A
 with sigma of 0.04
 C12-C10 \\sim C12A-C10A
 with sigma of 0.04
 C12-C8 \\sim C12A-C8A
 with sigma of 0.04
 C3-C1 \\sim C3A-C1A
 with sigma of 0.04
 C3-C5 \\sim C3A-C5A
 with sigma of 0.04
 C2-C6 \\sim C2A-C6A
 with sigma of 0.04
 C2-C4 \\sim C2A-C4A
 with sigma of 0.04
 C1-C5 \\sim C1A-C5A
 with sigma of 0.04
 C11-C9 \\sim C11A-C9A
 with sigma of 0.04
 C11-C7 \\sim C11A-C7A
 with sigma of 0.04
 C10-C8 \\sim C10A-C8A
 with sigma of 0.04
 C9-C7 \\sim C9A-C7A
 with sigma of 0.04
 C6-C4 \\sim C6A-C4A
 with sigma of 0.04
3. Uiso/Uaniso restraints and constraints
Uanis(C11A) \\sim Ueq: with sigma of 0.001 and sigma for terminal atoms of 0.002
4. Rigid body (RIGU) restrains
 O2, O1, N2, N1, C12, C3, C2, C1, C11, C10, C9, C8, C7, C6, C5, C4
 with sigma for 1-2 distances of 0.001 and sigma for 1-3 distances of 0.001
 O2A, O1A, N2A, N1A, C12A, C3A, C2A, C1A, C11A, C10A, C9A, C8A, C7A, C6A, C5A,
 C4A
 with sigma for 1-2 distances of 0.001 and sigma for 1-3 distances of 0.001
5. Others
 Sof(O1A)=Sof(C1A)=Sof(C2A)=Sof(H2A)=Sof(C3A)=Sof(H3A)=Sof(C4A)=Sof(H4A)=
 Sof(C5A)=Sof(H5AA)=Sof(C6A)=Sof(N1A)=Sof(N2A)=Sof(C7A)=Sof(C8A)=Sof(H8A)=
 Sof(C9A)=Sof(H9A)=Sof(C10A)=Sof(H10A)=Sof(C11A)=Sof(H11A)=Sof(C12A)=Sof(O2A)=1-
 FVAR(1)
 Sof(O2)=Sof(O1)=Sof(N2)=Sof(N1)=Sof(C12)=Sof(C3)=Sof(H3)=Sof(C2)=Sof(H2)=
 Sof(C1)=Sof(C11)=Sof(H11)=Sof(C10)=Sof(H10)=Sof(C9)=Sof(H9)=Sof(C8)=Sof(H8)=
 Sof(C7)=Sof(C6)=Sof(C5)=Sof(H5A)=Sof(C4)=Sof(H4)=FVAR(1)
6.a Aromatic/amide H refined with riding coordinates:
 C3(H3), C2(H2), C15(H15), C11(H11), C10(H10), C9(H9), C8(H8), C5(H5A), C4(H4),
  C2A(H2A), C3A(H3A), C4A(H4A), C5A(H5AA), C8A(H8A), C9A(H9A), C10A(H10A),
 C11A(H11A)
6.b Idealised Me refined as rotating group:
 C13(H13A,H13B,H13C), C17(H17A,H17B,H17C), C18(H18A,H18B,H18C)
6.c Idealised tetrahedral OH refined as rotating group with stretchable bonds:
 O5(H5)
;
_olex2_submission_special_instructions 'No special instructions were received'

loop_
_space_group_symop_operation_xyz
'x, y, z'
'-x, y+1/2, -z+1/2'
'-x, -y, -z'
'x, -y-1/2, z-1/2'

loop_
_atom_site_label
_atom_site_type_symbol
_atom_site_fract_x
_atom_site_fract_y
_atom_site_fract_z
_atom_site_U_iso_or_equiv
_atom_site_adp_type
_atom_site_occupancy
_atom_site_site_symmetry_order
_atom_site_calc_flag
_atom_site_refinement_flags_posn
_atom_site_refinement_flags_adp
_atom_site_refinement_flags_occupancy
_atom_site_disorder_assembly
_atom_site_disorder_group
Mn01 Mn 0.31749(3) 0.45144(2) 0.81099(4) 0.03462(14) Uani 1 1 d D . . . .
O2 O 0.2856(4) 0.4300(3) 0.5964(5) 0.0469(9) Uani 0.875(5) 1 d D . P A 1
O1 O 0.3474(5) 0.4926(3) 1.0246(5) 0.0400(9) Uani 0.875(5) 1 d D . P A 1
O3 O 0.42207(13) 0.36755(9) 0.8738(2) 0.0420(4) Uani 1 1 d . . . . .
O4 O 0.19409(13) 0.37142(10) 0.8558(2) 0.0489(4) Uani 1 1 d . . . . .
O5 O 0.45919(16) 0.52998(12) 0.7786(2) 0.0569(5) Uani 1 1 d . . . . .
H5 H 0.516(3) 0.5227(18) 0.835(4) 0.085 Uiso 1 1 calc R U . . .
N2 N 0.15398(18) 0.57165(14) 0.6459(3) 0.0358(6) Uani 0.875(5) 1 d D . P A 1
N1 N 0.21702(19) 0.54637(14) 0.7711(3) 0.0321(6) Uani 0.875(5) 1 d D . P A 1
C12 C 0.2094(5) 0.4621(4) 0.4846(5) 0.0375(10) Uani 0.875(5) 1 d D . P A 1
C3 C 0.2567(8) 0.6745(4) 1.1899(6) 0.0471(15) Uani 0.875(5) 1 d D . P A 1
H3 H 0.269193 0.703558 1.285859 0.056 Uiso 0.875(5) 1 calc R U P A 1
C2 C 0.3119(9) 0.6036(5) 1.1828(7) 0.0448(13) Uani 0.875(5) 1 d D . P A 1
H2 H 0.360565 0.583694 1.274009 0.054 Uiso 0.875(5) 1 calc R U P A 1
C1 C 0.2961(5) 0.5610(3) 1.0403(5) 0.0344(9) Uani 0.875(5) 1 d D . P A 1
C13 C 0.5216(2) 0.26688(16) 1.0294(3) 0.0538(7) Uani 1 1 d . . . . .
H13A H 0.508741 0.219648 1.089358 0.081 Uiso 1 1 calc R U . . .
H13B H 0.569927 0.303996 1.098948 0.081 Uiso 1 1 calc R U . . .
H13C H 0.555950 0.250653 0.943257 0.081 Uiso 1 1 calc R U . . .
C14 C 0.41417(19) 0.30731(13) 0.9626(3) 0.0382(5) Uani 1 1 d . . . . .
C15 C 0.3194(2) 0.27885(15) 0.9971(3) 0.0478(6) Uani 1 1 d . . . . .
H15 H 0.325594 0.234445 1.066414 0.057 Uiso 1 1 calc R U . . .
C16 C 0.2142(2) 0.30956(14) 0.9391(3) 0.0440(6) Uani 1 1 d . . . . .
C17 C 0.1177(2) 0.26586(19) 0.9775(4) 0.0694(9) Uani 1 1 d . . . . .
H17A H 0.071727 0.303669 1.019995 0.104 Uiso 1 1 calc R U . . .
H17B H 0.144083 0.224311 1.055883 0.104 Uiso 1 1 calc R U . . .
H17C H 0.074637 0.241257 0.881695 0.104 Uiso 1 1 calc R U . . .
C18 C 0.4731(3) 0.5777(2) 0.6555(4) 0.0760(10) Uani 1 1 d . . . . .
H18A H 0.527746 0.618986 0.694904 0.114 Uiso 1 1 calc R U . . .
H18B H 0.403325 0.603127 0.607250 0.114 Uiso 1 1 calc R U . . .
H18C H 0.498161 0.545083 0.576728 0.114 Uiso 1 1 calc R U . . .
C11 C 0.1939(8) 0.4297(6) 0.3323(7) 0.049(2) Uani 0.875(5) 1 d D . P A 1
H11 H 0.237261 0.385677 0.313611 0.059 Uiso 0.875(5) 1 calc R U P A 1
C10 C 0.1173(8) 0.4608(5) 0.2107(7) 0.0497(14) Uani 0.875(5) 1 d D . P A 1
H10 H 0.108419 0.438054 0.108698 0.060 Uiso 0.875(5) 1 calc R U P A 1
C9 C 0.0518(4) 0.5256(3) 0.2336(5) 0.0501(11) Uani 0.875(5) 1 d D . P A 1
H9 H -0.003021 0.545132 0.148863 0.060 Uiso 0.875(5) 1 calc R U P A 1
C8 C 0.0673(3) 0.5604(3) 0.3787(5) 0.0432(9) Uani 0.875(5) 1 d D . P A 1
H8 H 0.024760 0.605530 0.393487 0.052 Uiso 0.875(5) 1 calc R U P A 1
C7 C 0.1461(4) 0.5300(3) 0.5072(4) 0.0350(8) Uani 0.875(5) 1 d D . P A 1
C6 C 0.2239(4) 0.5928(2) 0.9098(4) 0.0346(8) Uani 0.875(5) 1 d D . P A 1
C5 C 0.1662(4) 0.6633(2) 0.9184(5) 0.0418(9) Uani 0.875(5) 1 d D . P A 1
H5A H 0.115950 0.682870 0.828434 0.050 Uiso 0.875(5) 1 calc R U P A 1
C4 C 0.1831(5) 0.7040(3) 1.0589(5) 0.0476(11) Uani 0.875(5) 1 d D . P A 1
H4 H 0.144604 0.752237 1.066502 0.057 Uiso 0.875(5) 1 calc R U P A 1
O1A O 0.307(3) 0.4128(19) 0.582(3) 0.036(5) Uani 0.125(5) 1 d D . P A 2
C1A C 0.232(3) 0.453(2) 0.480(3) 0.025(5) Uani 0.125(5) 1 d D . P A 2
C2A C 0.190(4) 0.428(3) 0.322(4) 0.031(9) Uani 0.125(5) 1 d D . P A 2
H2A H 0.222534 0.383228 0.282313 0.037 Uiso 0.125(5) 1 calc R U P A 2
C3A C 0.104(5) 0.467(4) 0.224(5) 0.044(11) Uani 0.125(5) 1 d D . P A 2
H3A H 0.076948 0.448265 0.120306 0.053 Uiso 0.125(5) 1 calc R U P A 2
C4A C 0.057(3) 0.535(2) 0.278(3) 0.039(6) Uani 0.125(5) 1 d D . P A 2
H4A H 0.003326 0.565844 0.208856 0.046 Uiso 0.125(5) 1 calc R U P A 2
C5A C 0.092(2) 0.5540(15) 0.432(2) 0.031(5) Uani 0.125(5) 1 d D . P A 2
H5AA H 0.056803 0.596725 0.474107 0.037 Uiso 0.125(5) 1 calc R U P A 2
C6A C 0.174(2) 0.5141(16) 0.529(2) 0.026(4) Uani 0.125(5) 1 d D . P A 2
N1A N 0.2111(12) 0.5322(8) 0.6944(15) 0.029(4) Uani 0.125(5) 1 d D . P A 2
N2A N 0.1697(12) 0.5938(8) 0.7446(16) 0.031(4) Uani 0.125(5) 1 d D . P A 2
C7A C 0.204(3) 0.6121(18) 0.902(2) 0.032(5) Uani 0.125(5) 1 d D . P A 2
C8A C 0.162(3) 0.6843(16) 0.950(3) 0.034(5) Uani 0.125(5) 1 d D . P A 2
H8A H 0.116797 0.717137 0.873704 0.040 Uiso 0.125(5) 1 calc R U P A 2
C9A C 0.187(4) 0.707(2) 1.102(3) 0.041(7) Uani 0.125(5) 1 d D . P A 2
H9A H 0.155525 0.754776 1.132650 0.049 Uiso 0.125(5) 1 calc R U P A 2
C10A C 0.259(4) 0.662(2) 1.215(4) 0.029(6) Uani 0.125(5) 1 d D . P A 2
H10A H 0.273169 0.678138 1.322545 0.035 Uiso 0.125(5) 1 calc R U P A 2
C11A C 0.308(6) 0.594(3) 1.174(4) 0.032(4) Uani 0.125(5) 1 d D U P A 2
H11A H 0.359004 0.565514 1.249560 0.039 Uiso 0.125(5) 1 calc R U P A 2
C12A C 0.280(4) 0.569(2) 1.016(3) 0.035(7) Uani 0.125(5) 1 d D . P A 2
O2A O 0.329(4) 0.500(2) 0.993(4) 0.045(7) Uani 0.125(5) 1 d D . P A 2

loop_
_atom_site_aniso_label
_atom_site_aniso_U_11
_atom_site_aniso_U_22
_atom_site_aniso_U_33
_atom_site_aniso_U_23
_atom_site_aniso_U_13
_atom_site_aniso_U_12
Mn01 0.0368(2) 0.0300(2) 0.0325(2) 0.00106(14) -0.00244(15) 0.00524(13)
O2 0.054(2) 0.047(2) 0.0340(16) -0.0069(12) -0.0021(13) 0.0163(12)
O1 0.044(3) 0.0419(14) 0.0301(17) -0.0007(12) -0.0011(16) 0.0035(11)
O3 0.0366(9) 0.0362(9) 0.0522(10) 0.0101(8) 0.0071(7) 0.0078(7)
O4 0.0357(9) 0.0428(10) 0.0642(12) 0.0028(9) 0.0024(8) 0.0020(7)
O5 0.0455(10) 0.0676(12) 0.0504(11) 0.0225(10) -0.0056(9) -0.0087(9)
N2 0.0347(12) 0.0365(12) 0.0338(11) 0.0060(9) 0.0024(9) 0.0030(10)
N1 0.0324(12) 0.0307(13) 0.0315(11) 0.0027(9) 0.0030(9) 0.0002(9)
C12 0.036(3) 0.0414(19) 0.0328(13) 0.0019(11) 0.0027(13) -0.0012(14)
C3 0.047(2) 0.052(3) 0.043(2) -0.014(2) 0.0118(19) -0.007(2)
C2 0.043(2) 0.053(3) 0.0362(15) -0.0086(12) 0.0050(13) -0.006(2)
C1 0.032(2) 0.0375(17) 0.0330(15) -0.0008(13) 0.0048(14) -0.0067(13)
C13 0.0497(16) 0.0443(15) 0.0624(18) 0.0092(13) 0.0011(13) 0.0142(12)
C14 0.0428(13) 0.0311(12) 0.0371(12) -0.0022(10) 0.0007(10) 0.0061(10)
C15 0.0508(16) 0.0381(13) 0.0534(15) 0.0107(12) 0.0093(12) 0.0048(11)
C16 0.0466(14) 0.0353(13) 0.0517(15) -0.0063(12) 0.0141(12) -0.0027(11)
C17 0.0525(17) 0.0543(17) 0.108(3) -0.0005(18) 0.0326(18) -0.0074(14)
C18 0.087(2) 0.080(2) 0.0569(19) 0.0188(17) 0.0077(17) -0.0137(19)
C11 0.059(4) 0.048(3) 0.0359(16) -0.0047(17) 0.0027(19) -0.002(3)
C10 0.054(3) 0.061(3) 0.0317(17) -0.0014(16) 0.0032(17) -0.008(2)
C9 0.048(2) 0.065(3) 0.0323(17) 0.0047(17) -0.0022(18) -0.0035(17)
C8 0.0386(19) 0.0524(18) 0.0347(17) 0.0088(16) -0.0006(14) 0.0029(14)
C7 0.032(2) 0.0395(18) 0.0311(12) 0.0051(12) 0.0012(12) -0.0010(13)
C6 0.033(2) 0.0355(18) 0.0348(12) -0.0010(11) 0.0073(11) -0.0034(13)
C5 0.0430(19) 0.041(2) 0.0424(18) -0.0021(13) 0.0109(15) 0.0015(15)
C4 0.046(2) 0.0510(19) 0.048(2) -0.0099(18) 0.014(2) 0.0004(15)
O1A 0.040(9) 0.050(12) 0.018(6) -0.011(7) 0.008(6) 0.008(7)
C1A 0.022(9) 0.033(8) 0.023(5) -0.005(5) 0.008(5) -0.012(6)
C2A 0.028(14) 0.042(14) 0.023(6) -0.008(7) 0.008(7) -0.012(12)
C3A 0.046(16) 0.057(14) 0.024(7) -0.020(9) -0.002(9) 0.004(14)
C4A 0.042(11) 0.051(11) 0.021(6) -0.013(7) 0.003(6) 0.001(8)
C5A 0.033(9) 0.040(9) 0.019(6) -0.010(6) 0.004(6) -0.002(7)
C6A 0.023(9) 0.034(9) 0.023(5) -0.003(5) 0.008(5) -0.010(6)
N1A 0.032(7) 0.034(6) 0.022(5) -0.003(5) 0.007(5) -0.004(5)
N2A 0.033(7) 0.035(6) 0.026(4) -0.004(4) 0.008(4) -0.003(5)
C7A 0.030(10) 0.038(9) 0.028(4) -0.006(4) 0.006(4) 0.007(7)
C8A 0.035(11) 0.038(9) 0.029(6) -0.005(5) 0.008(7) 0.008(8)
C9A 0.054(13) 0.041(9) 0.028(6) -0.005(5) 0.007(8) 0.014(9)
C10A 0.029(10) 0.029(6) 0.030(6) 0.002(5) 0.010(7) -0.005(6)
C11A 0.032(4) 0.032(4) 0.032(4) 0.0002(10) 0.0066(13) -0.0004(11)
C12A 0.032(13) 0.038(9) 0.033(5) -0.002(4) 0.004(5) 0.005(8)
O2A 0.040(12) 0.048(9) 0.037(10) -0.013(7) -0.015(10) 0.016(7)

loop_
_atom_type_symbol
_atom_type_description
_atom_type_scat_dispersion_real
_atom_type_scat_dispersion_imag
_atom_type_scat_source
C C 0.0033 0.0016 'International Tables Vol C Tables 4.2.6.8 and 6.1.1.4'
Mn Mn 0.3368 0.7283 'International Tables Vol C Tables 4.2.6.8 and 6.1.1.4'
N N 0.0061 0.0033 'International Tables Vol C Tables 4.2.6.8 and 6.1.1.4'
O O 0.0106 0.0060 'International Tables Vol C Tables 4.2.6.8 and 6.1.1.4'
H H 0.0000 0.0000 'International Tables Vol C Tables 4.2.6.8 and 6.1.1.4'

loop_
_geom_angle_atom_site_label_1
_geom_angle_atom_site_label_2
_geom_angle_atom_site_label_3
_geom_angle
_geom_angle_site_symmetry_1
_geom_angle_site_symmetry_3
_geom_angle_publ_flag
O2 Mn01 O1 170.31(19) . . ?
O2 Mn01 O3 97.43(11) . . ?
O2 Mn01 O4 93.2(2) . . ?
O2 Mn01 O5 89.4(2) . . ?
O2 Mn01 N1 89.41(11) . . ?
O1 Mn01 O4 92.6(2) . . ?
O1 Mn01 O5 85.4(2) . . ?
O1 Mn01 N1 82.38(11) . . ?
O3 Mn01 O1 90.55(11) . . ?
O3 Mn01 O4 87.94(7) . . ?
O3 Mn01 O5 87.52(7) . . ?
O3 Mn01 N1 172.63(9) . . ?
O3 Mn01 O1A 86.7(6) . . ?
O3 Mn01 N1A 166.6(4) . . ?
O4 Mn01 O5 175.01(7) . . ?
N1 Mn01 O4 94.45(8) . . ?
N1 Mn01 O5 89.80(8) . . ?
O1A Mn01 O4 94.6(11) . . ?
O1A Mn01 O5 87.2(11) . . ?
N1A Mn01 O4 95.1(5) . . ?
N1A Mn01 O5 89.8(5) . . ?
N1A Mn01 O1A 80.1(7) . . ?
O2A Mn01 O3 99.5(8) . . ?
O2A Mn01 O4 93(2) . . ?
O2A Mn01 O5 86(2) . . ?
O2A Mn01 O1A 170.5(19) . . ?
O2A Mn01 N1A 93.4(9) . . ?
C12 O2 Mn01 128.7(2) . . ?
C1 O1 Mn01 114.0(2) . . ?
C14 O3 Mn01 127.51(15) . . ?
C16 O4 Mn01 123.93(16) . . ?
Mn01 O5 H5 117.1 . . ?
C18 O5 Mn01 131.74(19) . . ?
C18 O5 H5 109.5 . . ?
N1 N2 C7 119.6(3) . . ?
N2 N1 Mn01 131.3(2) . . ?
N2 N1 C6 117.2(3) . . ?
C6 N1 Mn01 111.44(19) . . ?
O2 C12 C11 117.8(4) . . ?
O2 C12 C7 124.0(3) . . ?
C11 C12 C7 118.1(4) . . ?
C2 C3 H3 119.4 . . ?
C2 C3 C4 121.2(4) . . ?
C4 C3 H3 119.4 . . ?
C3 C2 H2 120.0 . . ?
C3 C2 C1 120.0(5) . . ?
C1 C2 H2 120.0 . . ?
O1 C1 C2 123.2(4) . . ?
O1 C1 C6 119.1(3) . . ?
C6 C1 C2 117.8(4) . . ?
H13A C13 H13B 109.5 . . ?
H13A C13 H13C 109.5 . . ?
H13B C13 H13C 109.5 . . ?
C14 C13 H13A 109.5 . . ?
C14 C13 H13B 109.5 . . ?
C14 C13 H13C 109.5 . . ?
O3 C14 C13 114.0(2) . . ?
O3 C14 C15 125.9(2) . . ?
C15 C14 C13 120.1(2) . . ?
C14 C15 H15 117.2 . . ?
C14 C15 C16 125.7(2) . . ?
C16 C15 H15 117.2 . . ?
O4 C16 C15 124.3(2) . . ?
O4 C16 C17 117.2(2) . . ?
C15 C16 C17 118.4(2) . . ?
C16 C17 H17A 109.5 . . ?
C16 C17 H17B 109.5 . . ?
C16 C17 H17C 109.5 . . ?
H17A C17 H17B 109.5 . . ?
H17A C17 H17C 109.5 . . ?
H17B C17 H17C 109.5 . . ?
O5 C18 H18A 109.5 . . ?
O5 C18 H18B 109.5 . . ?
O5 C18 H18C 109.5 . . ?
H18A C18 H18B 109.5 . . ?
H18A C18 H18C 109.5 . . ?
H18B C18 H18C 109.5 . . ?
C12 C11 H11 119.6 . . ?
C10 C11 C12 120.8(5) . . ?
C10 C11 H11 119.6 . . ?
C11 C10 H10 119.4 . . ?
C11 C10 C9 121.3(5) . . ?
C9 C10 H10 119.4 . . ?
C10 C9 H9 120.3 . . ?
C8 C9 C10 119.5(4) . . ?
C8 C9 H9 120.3 . . ?
C9 C8 H8 119.6 . . ?
C9 C8 C7 120.8(3) . . ?
C7 C8 H8 119.6 . . ?
N2 C7 C12 126.1(3) . . ?
N2 C7 C8 114.5(3) . . ?
C8 C7 C12 119.4(3) . . ?
C1 C6 N1 113.0(3) . . ?
C5 C6 N1 124.8(3) . . ?
C5 C6 C1 122.1(3) . . ?
C6 C5 H5A 120.5 . . ?
C4 C5 C6 119.1(3) . . ?
C4 C5 H5A 120.5 . . ?
C3 C4 H4 120.1 . . ?
C5 C4 C3 119.9(4) . . ?
C5 C4 H4 120.1 . . ?
C1A O1A Mn01 112.0(14) . . ?
O1A C1A C2A 124(2) . . ?
O1A C1A C6A 120.9(17) . . ?
C6A C1A C2A 114.2(17) . . ?
C1A C2A H2A 119.1 . . ?
C3A C2A C1A 122(2) . . ?
C3A C2A H2A 119.1 . . ?
C2A C3A H3A 119.7 . . ?
C2A C3A C4A 121(2) . . ?
C4A C3A H3A 119.7 . . ?
C3A C4A H4A 121.6 . . ?
C5A C4A C3A 117(2) . . ?
C5A C4A H4A 121.6 . . ?
C4A C5A H5AA 118.9 . . ?
C4A C5A C6A 122.2(17) . . ?
C6A C5A H5AA 118.9 . . ?
C1A C6A N1A 113.0(14) . . ?
C5A C6A C1A 123.8(15) . . ?
C5A C6A N1A 123.3(15) . . ?
C6A N1A Mn01 113.2(10) . . ?
N2A N1A Mn01 130.2(12) . . ?
N2A N1A C6A 116.5(13) . . ?
N1A N2A C7A 117.4(15) . . ?
N2A C7A C8A 115.4(17) . . ?
N2A C7A C12A 126.8(17) . . ?
C8A C7A C12A 117.7(16) . . ?
C7A C8A H8A 119.6 . . ?
C9A C8A C7A 120.8(19) . . ?
C9A C8A H8A 119.6 . . ?
C8A C9A H9A 119.7 . . ?
C8A C9A C10A 121(2) . . ?
C10A C9A H9A 119.7 . . ?
C9A C10A H10A 119.6 . . ?
C11A C10A C9A 121(2) . . ?
C11A C10A H10A 119.6 . . ?
C10A C11A H11A 120.7 . . ?
C10A C11A C12A 119(2) . . ?
C12A C11A H11A 120.7 . . ?
C11A C12A C7A 120.9(18) . . ?
O2A C12A C7A 126.3(19) . . ?
O2A C12A C11A 113(2) . . ?
C12A O2A Mn01 125.7(19) . . ?

loop_
_geom_bond_atom_site_label_1
_geom_bond_atom_site_label_2
_geom_bond_distance
_geom_bond_site_symmetry_2
_geom_bond_publ_flag
Mn01 O2 1.858(4) . ?
Mn01 O1 1.941(4) . ?
Mn01 O3 1.9171(15) . ?
Mn01 O4 2.1436(18) . ?
Mn01 O5 2.2740(19) . ?
Mn01 N1 2.010(2) . ?
Mn01 O1A 2.07(3) . ?
Mn01 N1A 2.012(13) . ?
Mn01 O2A 1.76(3) . ?
O2 C12 1.320(4) . ?
O1 C1 1.334(4) . ?
O3 C14 1.287(3) . ?
O4 C16 1.258(3) . ?
O5 H5 0.78(4) . ?
O5 C18 1.378(3) . ?
N2 N1 1.271(3) . ?
N2 C7 1.379(4) . ?
N1 C6 1.423(4) . ?
C12 C11 1.406(5) . ?
C12 C7 1.423(5) . ?
C3 H3 0.9500 . ?
C3 C2 1.382(5) . ?
C3 C4 1.391(5) . ?
C2 H2 0.9500 . ?
C2 C1 1.407(5) . ?
C1 C6 1.394(4) . ?
C13 H13A 0.9800 . ?
C13 H13B 0.9800 . ?
C13 H13C 0.9800 . ?
C13 C14 1.504(3) . ?
C14 C15 1.371(3) . ?
C15 H15 0.9500 . ?
C15 C16 1.402(3) . ?
C16 C17 1.510(4) . ?
C17 H17A 0.9800 . ?
C17 H17B 0.9800 . ?
C17 H17C 0.9800 . ?
C18 H18A 0.9800 . ?
C18 H18B 0.9800 . ?
C18 H18C 0.9800 . ?
C11 H11 0.9500 . ?
C11 C10 1.367(5) . ?
C10 H10 0.9500 . ?
C10 C9 1.399(6) . ?
C9 H9 0.9500 . ?
C9 C8 1.366(5) . ?
C8 H8 0.9500 . ?
C8 C7 1.415(4) . ?
C6 C5 1.394(5) . ?
C5 H5A 0.9500 . ?
C5 C4 1.376(5) . ?
C4 H4 0.9500 . ?
O1A C1A 1.322(17) . ?
C1A C2A 1.424(19) . ?
C1A C6A 1.375(17) . ?
C2A H2A 0.9500 . ?
C2A C3A 1.39(2) . ?
C3A H3A 0.9500 . ?
C3A C4A 1.402(19) . ?
C4A H4A 0.9500 . ?
C4A C5A 1.360(17) . ?
C5A H5AA 0.9500 . ?
C5A C6A 1.360(17) . ?
C6A N1A 1.445(15) . ?
N1A N2A 1.272(15) . ?
N2A C7A 1.381(16) . ?
C7A C8A 1.412(17) . ?
C7A C12A 1.416(17) . ?
C8A H8A 0.9500 . ?
C8A C9A 1.348(17) . ?
C9A H9A 0.9500 . ?
C9A C10A 1.404(18) . ?
C10A H10A 0.9500 . ?
C10A C11A 1.37(2) . ?
C11A H11A 0.9500 . ?
C11A C12A 1.402(19) . ?
C12A O2A 1.346(17) . ?

loop_
_geom_torsion_atom_site_label_1
_geom_torsion_atom_site_label_2
_geom_torsion_atom_site_label_3
_geom_torsion_atom_site_label_4
_geom_torsion
_geom_torsion_site_symmetry_1
_geom_torsion_site_symmetry_2
_geom_torsion_site_symmetry_3
_geom_torsion_site_symmetry_4
_geom_torsion_publ_flag
Mn01 O2 C12 C11 -173.4(8) . . . . ?
Mn01 O2 C12 C7 10.0(8) . . . . ?
Mn01 O1 C1 C2 -175.7(8) . . . . ?
Mn01 O1 C1 C6 3.6(8) . . . . ?
Mn01 O3 C14 C13 -162.18(17) . . . . ?
Mn01 O3 C14 C15 18.4(3) . . . . ?
Mn01 O4 C16 C15 -8.5(4) . . . . ?
Mn01 O4 C16 C17 171.74(19) . . . . ?
Mn01 N1 C6 C1 -1.4(5) . . . . ?
Mn01 N1 C6 C5 178.3(3) . . . . ?
Mn01 O1A C1A C2A -165(4) . . . . ?
Mn01 O1A C1A C6A 2(4) . . . . ?
Mn01 N1A N2A C7A 3(3) . . . . ?
O2 C12 C11 C10 -179.1(10) . . . . ?
O2 C12 C7 N2 -0.2(8) . . . . ?
O2 C12 C7 C8 179.1(5) . . . . ?
O1 C1 C6 N1 -1.4(7) . . . . ?
O1 C1 C6 C5 178.9(5) . . . . ?
O3 Mn01 O2 C12 172.4(5) . . . . ?
O3 Mn01 O2A C12A 174(5) . . . . ?
O3 C14 C15 C16 1.4(4) . . . . ?
O4 Mn01 O2 C12 84.1(5) . . . . ?
O4 Mn01 O2A C12A -98(5) . . . . ?
O5 Mn01 O2 C12 -100.2(5) . . . . ?
O5 Mn01 O2A C12A 87(5) . . . . ?
N2 N1 C6 C1 -179.2(4) . . . . ?
N2 N1 C6 C5 0.5(6) . . . . ?
N1 Mn01 O2 C12 -10.4(5) . . . . ?
N1 N2 C7 C12 -5.2(6) . . . . ?
N1 N2 C7 C8 175.4(3) . . . . ?
N1 C6 C5 C4 -177.8(5) . . . . ?
C12 C11 C10 C9 -0.1(18) . . . . ?
C3 C2 C1 O1 179.4(9) . . . . ?
C3 C2 C1 C6 0.1(14) . . . . ?
C2 C3 C4 C5 -1.4(11) . . . . ?
C2 C1 C6 N1 178.0(8) . . . . ?
C2 C1 C6 C5 -1.7(10) . . . . ?
C1 C6 C5 C4 1.8(7) . . . . ?
C13 C14 C15 C16 -178.1(2) . . . . ?
C14 C15 C16 O4 -5.4(4) . . . . ?
C14 C15 C16 C17 174.3(3) . . . . ?
C11 C12 C7 N2 -176.8(8) . . . . ?
C11 C12 C7 C8 2.6(9) . . . . ?
C11 C10 C9 C8 2.5(14) . . . . ?
C10 C9 C8 C7 -2.3(8) . . . . ?
C9 C8 C7 N2 179.1(4) . . . . ?
C9 C8 C7 C12 -0.3(6) . . . . ?
C7 N2 N1 Mn01 1.2(4) . . . . ?
C7 N2 N1 C6 178.5(4) . . . . ?
C7 C12 C11 C10 -2.4(15) . . . . ?
C6 C5 C4 C3 -0.2(8) . . . . ?
C4 C3 C2 C1 1.5(15) . . . . ?
O1A C1A C2A C3A 173(6) . . . . ?
O1A C1A C6A C5A -175(3) . . . . ?
O1A C1A C6A N1A 5(4) . . . . ?
C1A C2A C3A C4A 2(11) . . . . ?
C1A C6A N1A Mn01 -10(3) . . . . ?
C1A C6A N1A N2A 172(2) . . . . ?
C2A C1A C6A C5A -7(5) . . . . ?
C2A C1A C6A N1A 174(4) . . . . ?
C2A C3A C4A C5A -7(10) . . . . ?
C3A C4A C5A C6A 5(6) . . . . ?
C4A C5A C6A C1A 2(5) . . . . ?
C4A C5A C6A N1A -179(3) . . . . ?
C5A C6A N1A Mn01 171(2) . . . . ?
C5A C6A N1A N2A -7(4) . . . . ?
C6A C1A C2A C3A 5(8) . . . . ?
C6A N1A N2A C7A 180(3) . . . . ?
N1A Mn01 O2A C12A -3(5) . . . . ?
N1A N2A C7A C8A 175(2) . . . . ?
N1A N2A C7A C12A 0(5) . . . . ?
N2A C7A C8A C9A 178(4) . . . . ?
N2A C7A C12A C11A 180(6) . . . . ?
N2A C7A C12A O2A -4(8) . . . . ?
C7A C8A C9A C10A 3(7) . . . . ?
C7A C12A O2A Mn01 5(8) . . . . ?
C8A C7A C12A C11A 5(8) . . . . ?
C8A C7A C12A O2A -179(5) . . . . ?
C8A C9A C10A C11A 2(8) . . . . ?
C9A C10A C11A C12A -3(10) . . . . ?
C10A C11A C12A C7A 0(10) . . . . ?
C10A C11A C12A O2A -177(6) . . . . ?
C11A C12A O2A Mn01 -178(6) . . . . ?
C12A C7A C8A C9A -6(6) . . . . ?
